data_7062012
loop_
_publ_author_name
'Dhotare, Bhaskar B.'
'Kumar, Sahil'
'Wadawale, Amey'
'Nayak, Sandip K.'
'Kumar, Mukesh'
'Goswami, Dibakar'

_publ_section_title
;
 A metal-free approach to highly functionalized
 3-substituted-3-arylbenzofuran-2(3H)-ones
;
_journal_issue 45
_journal_name_full 'New Journal of Chemistry'
_journal_page_first 21906
_journal_page_last 21910
_journal_paper_doi 10.1039/D2NJ03404B
_journal_volume 46
_journal_year 2022
_chemical_formula_moiety 'C22 H18 O2'
_chemical_formula_sum 'C22 H18 O2'
_chemical_formula_weight 314.36
_space_group_crystal_system monoclinic
_space_group_IT_number 14
_space_group_name_Hall '-P 2yn'
_space_group_name_H-M_alt 'P 1 21/n 1'
_atom_sites_solution_hydrogens geom
_audit_creation_date 2019-01-08
_audit_creation_method
;
Olex2 1.2
(compiled 2015.09.30 svn.r3233 for OlexSys, GUI svn.r5103)
;
_audit_update_record
;
2022-05-25 deposited with the CCDC.	2022-10-19 downloaded from the CCDC.
;
_cell_angle_alpha 90
_cell_angle_beta 92.728(3)
_cell_angle_gamma 90
_cell_formula_units_Z 4
_cell_length_a 13.1254(4)
_cell_length_b 8.6237(3)
_cell_length_c 14.9550(4)
_cell_measurement_reflns_used 2645
_cell_measurement_temperature 293
_cell_measurement_theta_max 72.9550
_cell_measurement_theta_min 4.3740
_cell_volume 1690.83(9)
_computing_cell_refinement 'CrysAlisPro 1.171.38.43 (Rigaku OD, 2015)'
_computing_data_collection 'CrysAlisPro 1.171.38.43 (Rigaku OD, 2015)'
_computing_data_reduction 'CrysAlisPro 1.171.38.43 (Rigaku OD, 2015)'
_computing_molecular_graphics 'Olex2 (Dolomanov et al., 2009)'
_computing_publication_material 'Olex2 (Dolomanov et al., 2009)'
_computing_structure_refinement 'ShelXL (Sheldrick, 2015)'
_computing_structure_solution 'ShelXT (Sheldrick, 2015)'
_diffrn_ambient_temperature 293
_diffrn_detector 'CCD plate'
_diffrn_detector_area_resol_mean 4.1600
_diffrn_detector_type Titan
_diffrn_measured_fraction_theta_full 0.998
_diffrn_measured_fraction_theta_max 0.966
_diffrn_measurement_details
;
List of Runs (angles in degrees, time in seconds):

  # Type    Start    End  Width  t~exp~   \w     \q     \k     \f   Frames
#--------------------------------------------------------------------------
  1  \w    -61.00  26.00   1.00    1.00    --  -43.29  57.00 -30.00   87
  2  \w   -118.00 -19.00   1.00    1.00    --  -43.29 -77.00-150.00   99
  3  \w     76.00 130.00   1.00    4.00    --  102.90  77.00   0.00   54
  4  \w    108.00 135.00   1.00    4.00    --  102.90  45.00 -30.00   27
  5  \w     59.00 124.00   1.00    4.00    --  102.90 -60.00 115.00   65
  6  \w     28.00 104.00   1.00    4.00    --  102.90 -95.00  90.00   76
  7  \w     27.00 148.00   1.00    4.00    --  102.90   0.00 -30.00  121
  8  \w     54.00 130.00   1.00    4.00    --  102.90 -77.00-120.00   76
;
_diffrn_measurement_device 'four-circle diffractometer'
_diffrn_measurement_device_type 'SuperNova, Single source at offset, Titan'
_diffrn_measurement_method '\w scans'
_diffrn_orient_matrix_type 'CrysAlisPro convention (1999,Acta A55,543-557)'
_diffrn_orient_matrix_UB_11 0.0757941000
_diffrn_orient_matrix_UB_12 -0.0650399000
_diffrn_orient_matrix_UB_13 0.0724234000
_diffrn_orient_matrix_UB_21 0.0540295000
_diffrn_orient_matrix_UB_22 0.1585474000
_diffrn_orient_matrix_UB_23 0.0063087000
_diffrn_orient_matrix_UB_31 -0.0717891000
_diffrn_orient_matrix_UB_32 0.0506367000
_diffrn_orient_matrix_UB_33 0.0730609000
_diffrn_radiation_monochromator mirror
_diffrn_radiation_probe x-ray
_diffrn_radiation_type CuK\a
_diffrn_radiation_wavelength 1.54184
_diffrn_reflns_av_R_equivalents 0.0995
_diffrn_reflns_av_unetI/netI 0.0745
_diffrn_reflns_Laue_measured_fraction_full 0.998
_diffrn_reflns_Laue_measured_fraction_max 0.966
_diffrn_reflns_limit_h_max 14
_diffrn_reflns_limit_h_min -16
_diffrn_reflns_limit_k_max 10
_diffrn_reflns_limit_k_min -6
_diffrn_reflns_limit_l_max 18
_diffrn_reflns_limit_l_min -18
_diffrn_reflns_number 6546
_diffrn_reflns_point_group_measured_fraction_full 0.998
_diffrn_reflns_point_group_measured_fraction_max 0.966
_diffrn_reflns_theta_full 67.684
_diffrn_reflns_theta_max 73.127
_diffrn_reflns_theta_min 4.380
_diffrn_source 'micro-focus sealed X-ray tube'
_diffrn_source_type 'SuperNova (Cu) X-ray Source'
_exptl_absorpt_coefficient_mu 0.615
_exptl_absorpt_correction_T_max 0.941
_exptl_absorpt_correction_T_min 0.776
_exptl_absorpt_correction_type gaussian
_exptl_absorpt_process_details
;
CrysAlisPro 1.171.38.43 (Rigaku Oxford Diffraction, 2015)
Numerical absorption correction based on gaussian integration over
			a multifaceted crystal model
Empirical absorption correction using spherical harmonics,
 implemented in SCALE3 ABSPACK scaling algorithm.
;
_exptl_crystal_colour colourless
_exptl_crystal_colour_primary colourless
_exptl_crystal_density_diffrn 1.235
_exptl_crystal_description plate
_exptl_crystal_F_000 664
_exptl_crystal_size_max 0.837
_exptl_crystal_size_mid 0.288
_exptl_crystal_size_min 0.118
_refine_diff_density_max 0.381
_refine_diff_density_min -0.394
_refine_diff_density_rms 0.076
_refine_ls_extinction_method none
_refine_ls_goodness_of_fit_ref 1.084
_refine_ls_hydrogen_treatment constr
_refine_ls_matrix_type full
_refine_ls_number_parameters 219
_refine_ls_number_reflns 3282
_refine_ls_number_restraints 0
_refine_ls_restrained_S_all 1.084
_refine_ls_R_factor_all 0.1262
_refine_ls_R_factor_gt 0.0990
_refine_ls_shift/su_max 0.000
_refine_ls_shift/su_mean 0.000
_refine_ls_structure_factor_coef Fsqd
_refine_ls_weighting_details 'w=1/[\s^2^(Fo^2^)+(0.2000P)^2^] where P=(Fo^2^+2Fc^2^)/3'
_refine_ls_weighting_scheme calc
_refine_ls_wR_factor_gt 0.2701
_refine_ls_wR_factor_ref 0.3273
_reflns_Friedel_coverage 0.000
_reflns_number_gt 2151
_reflns_number_total 3282
_reflns_threshold_expression 'I > 2\s(I)'
_cod_data_source_file d2nj03404b2.cif
_cod_data_source_block bd-22-18_1
_cod_depositor_comments 'Adding full bibliography for 7062009--7062013.cif.'
_cod_original_cell_volume 1690.82(9)
_cod_database_code 7062012
_chemical_oxdiff_formula 'C22 H18 O2'
_shelx_space_group_comment
;
The symmetry employed for this shelxl refinement is uniquely defined
by the following loop, which should always be used as a source of
symmetry information in preference to the above space-group names.
They are only intended as comments.
;
_reflns_odcompleteness_completeness 99.88
_reflns_odcompleteness_iscentric 1
_reflns_odcompleteness_theta 66.97
_olex2_refinement_description
;
1. Fixed Uiso
 At 1.2 times of:
  All C(H) groups
 At 1.5 times of:
  All C(H,H,H) groups
2.a Aromatic/amide H refined with riding coordinates:
 C3(H3), C4(H4), C7(H7), C11(H11), C12(H12), C15(H15), C16(H16), C18(H18),
 C19(H19), C20(H20), C21(H21), C22(H22)
2.b Idealised Me refined as rotating group:
 C1(H1A,H1B,H1C), C14(H14A,H14B,H14C)
;
_shelx_shelxl_version_number 2014/7
_olex2_date_sample_data_collection 2019-01-07
_olex2_submission_special_instructions 'No special instructions were received'
_oxdiff_exptl_absorpt_empirical_details
;
Empirical correction (ABSPACK) includes:
- Absorption correction using spherical harmonics
- Frame scaling
;
_oxdiff_exptl_absorpt_empirical_full_max 12.972
_oxdiff_exptl_absorpt_empirical_full_min 0.162

loop_
_space_group_symop_operation_xyz
'x, y, z'
'-x+1/2, y+1/2, -z+1/2'
'-x, -y, -z'
'x-1/2, -y-1/2, z-1/2'

loop_
_atom_site_label
_atom_site_type_symbol
_atom_site_fract_x
_atom_site_fract_y
_atom_site_fract_z
_atom_site_U_iso_or_equiv
_atom_site_adp_type
_atom_site_occupancy
_atom_site_site_symmetry_order
_atom_site_calc_flag
_atom_site_refinement_flags_posn
_atom_site_refinement_flags_adp
_atom_site_refinement_flags_occupancy
_atom_site_disorder_assembly
_atom_site_disorder_group
O1 O 0.15797(19) 0.7711(4) 0.59578(18) 0.0753(8) Uani 1 1 d . . . . .
O2 O 0.09680(18) 0.7336(4) 0.45633(19) 0.0778(9) Uani 1 1 d . . . . .
C1 C 0.5056(3) 0.5222(6) 0.7805(3) 0.0755(11) Uani 1 1 d . . . . .
H1A H 0.4887 0.4240 0.8062 0.113 Uiso 1 1 calc GR . . . .
H1B H 0.5297 0.5915 0.8271 0.113 Uiso 1 1 calc GR . . . .
H1C H 0.5580 0.5078 0.7386 0.113 Uiso 1 1 calc GR . . . .
C2 C 0.4134(3) 0.5892(4) 0.7335(2) 0.0589(8) Uani 1 1 d . . . . .
C3 C 0.3453(3) 0.6811(5) 0.7793(2) 0.0725(10) Uani 1 1 d . . . . .
H3 H 0.3584 0.6995 0.8400 0.087 Uiso 1 1 calc R . . . .
C4 C 0.2587(4) 0.7459(6) 0.7373(3) 0.0821(12) Uani 1 1 d . . . . .
H4 H 0.2137 0.8060 0.7687 0.098 Uiso 1 1 calc R . . . .
C5 C 0.2423(3) 0.7177(4) 0.6481(2) 0.0616(9) Uani 1 1 d . . . . .
C6 C 0.3069(2) 0.6286(4) 0.59942(19) 0.0491(7) Uani 1 1 d . . . . .
C7 C 0.3911(2) 0.5634(4) 0.64212(18) 0.0493(7) Uani 1 1 d . . . . .
H7 H 0.4340 0.5010 0.6100 0.059 Uiso 1 1 calc R . . . .
C8 C 0.26468(18) 0.6220(4) 0.50298(19) 0.0490(7) Uani 1 1 d . . . . .
C9 C 0.1634(2) 0.7105(4) 0.5122(2) 0.0593(9) Uani 1 1 d . . . . .
C10 C 0.3278(2) 0.7128(4) 0.4372(2) 0.0494(7) Uani 1 1 d . . . . .
C11 C 0.4214(2) 0.7780(4) 0.4620(2) 0.0554(8) Uani 1 1 d . . . . .
H11 H 0.4476 0.7671 0.5206 0.066 Uiso 1 1 calc R . . . .
C12 C 0.4765(3) 0.8594(4) 0.4004(2) 0.0623(9) Uani 1 1 d . . . . .
H12 H 0.5399 0.9004 0.4180 0.075 Uiso 1 1 calc R . . . .
C13 C 0.4386(3) 0.8804(4) 0.3130(2) 0.0583(8) Uani 1 1 d . . . . .
C14 C 0.4976(4) 0.9718(6) 0.2466(3) 0.0847(13) Uani 1 1 d . . . . .
H14A H 0.4689 1.0738 0.2402 0.127 Uiso 1 1 calc GR . . . .
H14B H 0.4938 0.9200 0.1897 0.127 Uiso 1 1 calc GR . . . .
H14C H 0.5676 0.9796 0.2678 0.127 Uiso 1 1 calc GR . . . .
C15 C 0.3448(3) 0.8181(5) 0.2892(2) 0.0628(9) Uani 1 1 d . . . . .
H15 H 0.3175 0.8328 0.2313 0.075 Uiso 1 1 calc R . . . .
C16 C 0.2902(2) 0.7345(5) 0.3492(2) 0.0589(8) Uani 1 1 d . . . . .
H16 H 0.2275 0.6920 0.3308 0.071 Uiso 1 1 calc R . . . .
C17 C 0.2458(2) 0.4541(4) 0.47382(18) 0.0495(7) Uani 1 1 d . . . . .
C18 C 0.1552(2) 0.3775(5) 0.4893(2) 0.0589(8) Uani 1 1 d . . . . .
H18 H 0.1019 0.4311 0.5141 0.071 Uiso 1 1 calc R . . . .
C19 C 0.1436(3) 0.2220(5) 0.4680(2) 0.0694(10) Uani 1 1 d . . . . .
H19 H 0.0823 0.1723 0.4781 0.083 Uiso 1 1 calc R . . . .
C20 C 0.2214(3) 0.1411(5) 0.4325(3) 0.0745(11) Uani 1 1 d . . . . .
H20 H 0.2135 0.0364 0.4191 0.089 Uiso 1 1 calc R . . . .
C21 C 0.3122(3) 0.2161(5) 0.4165(3) 0.0734(10) Uani 1 1 d . . . . .
H21 H 0.3653 0.1616 0.3921 0.088 Uiso 1 1 calc R . . . .
C22 C 0.3239(2) 0.3717(4) 0.4368(2) 0.0608(9) Uani 1 1 d . . . . .
H22 H 0.3848 0.4215 0.4256 0.073 Uiso 1 1 calc R . . . .

loop_
_atom_site_aniso_label
_atom_site_aniso_U_11
_atom_site_aniso_U_22
_atom_site_aniso_U_33
_atom_site_aniso_U_23
_atom_site_aniso_U_13
_atom_site_aniso_U_12
O1 0.0629(13) 0.0851(19) 0.0783(17) -0.0091(14) 0.0064(12) 0.0274(13)
O2 0.0511(12) 0.097(2) 0.0843(17) 0.0154(14) -0.0045(11) 0.0216(13)
C1 0.078(2) 0.084(3) 0.0614(19) 0.0003(18) -0.0203(16) -0.005(2)
C2 0.0626(16) 0.059(2) 0.0542(16) -0.0020(14) -0.0017(13) -0.0101(16)
C3 0.092(2) 0.075(3) 0.0502(17) -0.0114(16) -0.0003(16) -0.001(2)
C4 0.094(3) 0.091(3) 0.063(2) -0.020(2) 0.0167(19) 0.019(2)
C5 0.0598(16) 0.066(2) 0.0597(19) -0.0091(15) 0.0051(14) 0.0104(15)
C6 0.0476(13) 0.0526(18) 0.0470(15) -0.0001(12) 0.0015(11) 0.0021(12)
C7 0.0498(13) 0.0529(18) 0.0448(14) -0.0047(12) -0.0018(10) -0.0021(13)
C8 0.0368(11) 0.0589(19) 0.0509(15) 0.0027(13) -0.0009(10) 0.0053(12)
C9 0.0445(13) 0.066(2) 0.0671(19) 0.0099(16) 0.0020(12) 0.0119(14)
C10 0.0427(12) 0.0502(18) 0.0550(16) -0.0014(12) -0.0020(11) 0.0035(12)
C11 0.0495(14) 0.063(2) 0.0527(16) -0.0005(14) -0.0084(11) -0.0048(14)
C12 0.0563(15) 0.061(2) 0.0689(19) 0.0018(16) -0.0041(13) -0.0068(15)
C13 0.0639(16) 0.057(2) 0.0540(17) 0.0005(14) 0.0049(13) 0.0007(15)
C14 0.088(3) 0.087(3) 0.081(3) 0.013(2) 0.025(2) -0.007(2)
C15 0.0669(17) 0.072(2) 0.0484(15) -0.0011(15) -0.0077(12) -0.0001(17)
C16 0.0554(15) 0.072(2) 0.0483(15) -0.0042(14) -0.0094(11) -0.0044(15)
C17 0.0422(12) 0.0564(19) 0.0491(14) 0.0021(12) -0.0058(10) -0.0001(12)
C18 0.0541(14) 0.073(2) 0.0494(16) 0.0016(14) -0.0013(11) -0.0085(15)
C19 0.073(2) 0.072(3) 0.0625(19) 0.0000(17) -0.0028(15) -0.0232(19)
C20 0.091(2) 0.060(2) 0.070(2) 0.0023(17) -0.0210(18) -0.008(2)
C21 0.0673(19) 0.065(2) 0.086(2) -0.0104(19) -0.0103(17) 0.0133(18)
C22 0.0438(13) 0.061(2) 0.077(2) -0.0095(16) -0.0044(12) 0.0043(14)

loop_
_atom_type_symbol
_atom_type_description
_atom_type_scat_dispersion_real
_atom_type_scat_dispersion_imag
_atom_type_scat_source
C C 0.0181 0.0091 'International Tables Vol C Tables 4.2.6.8 and 6.1.1.4'
H H 0.0000 0.0000 'International Tables Vol C Tables 4.2.6.8 and 6.1.1.4'
O O 0.0492 0.0322 'International Tables Vol C Tables 4.2.6.8 and 6.1.1.4'

loop_
_exptl_crystal_face_index_h
_exptl_crystal_face_index_k
_exptl_crystal_face_index_l
_exptl_crystal_face_perp_dist
6 0 6 0.0591
6 -2 -6 0.3958
-6 0 -6 0.0377
-2 -5 3 0.1333
6 0 -8 0.4008
2 5 -2 0.1460
-2 5 3 0.2944
-6 0 8 0.4017
1 -5 -2 0.2277
-4 -3 6 0.2711
-1 -5 4 0.1220

loop_
_geom_angle_atom_site_label_1
_geom_angle_atom_site_label_2
_geom_angle_atom_site_label_3
_geom_angle
_geom_angle_site_symmetry_1
_geom_angle_site_symmetry_3
_geom_angle_publ_flag
C9 O1 C5 108.2(2) . . ?
H1A C1 H1B 109.5 . . ?
H1A C1 H1C 109.5 . . ?
H1B C1 H1C 109.5 . . ?
C2 C1 H1A 109.5 . . ?
C2 C1 H1B 109.5 . . ?
C2 C1 H1C 109.5 . . ?
C3 C2 C1 120.9(3) . . ?
C3 C2 C7 117.3(3) . . ?
C7 C2 C1 121.8(3) . . ?
C2 C3 H3 118.8 . . ?
C4 C3 C2 122.3(3) . . ?
C4 C3 H3 118.8 . . ?
C3 C4 H4 121.4 . . ?
C5 C4 C3 117.3(3) . . ?
C5 C4 H4 121.4 . . ?
C4 C5 O1 124.8(3) . . ?
C4 C5 C6 123.0(4) . . ?
C6 C5 O1 112.2(3) . . ?
C5 C6 C8 108.5(3) . . ?
C7 C6 C5 119.1(3) . . ?
C7 C6 C8 132.5(2) . . ?
C2 C7 H7 119.5 . . ?
C6 C7 C2 121.0(3) . . ?
C6 C7 H7 119.5 . . ?
C6 C8 C9 100.0(2) . . ?
C6 C8 C10 114.0(2) . . ?
C6 C8 C17 110.6(2) . . ?
C10 C8 C9 107.4(3) . . ?
C17 C8 C9 111.4(2) . . ?
C17 C8 C10 112.7(2) . . ?
O1 C9 C8 110.8(3) . . ?
O2 C9 O1 120.6(3) . . ?
O2 C9 C8 128.5(3) . . ?
C11 C10 C8 122.4(3) . . ?
C11 C10 C16 117.8(3) . . ?
C16 C10 C8 119.8(3) . . ?
C10 C11 H11 119.6 . . ?
C10 C11 C12 120.7(3) . . ?
C12 C11 H11 119.6 . . ?
C11 C12 H12 119.5 . . ?
C13 C12 C11 121.1(3) . . ?
C13 C12 H12 119.5 . . ?
C12 C13 C14 121.0(3) . . ?
C15 C13 C12 118.0(3) . . ?
C15 C13 C14 121.0(3) . . ?
C13 C14 H14A 109.5 . . ?
C13 C14 H14B 109.5 . . ?
C13 C14 H14C 109.5 . . ?
H14A C14 H14B 109.5 . . ?
H14A C14 H14C 109.5 . . ?
H14B C14 H14C 109.5 . . ?
C13 C15 H15 119.2 . . ?
C13 C15 C16 121.5(3) . . ?
C16 C15 H15 119.2 . . ?
C10 C16 H16 119.6 . . ?
C15 C16 C10 120.8(3) . . ?
C15 C16 H16 119.6 . . ?
C18 C17 C8 122.1(3) . . ?
C22 C17 C8 119.1(3) . . ?
C22 C17 C18 118.6(3) . . ?
C17 C18 H18 119.7 . . ?
C19 C18 C17 120.5(3) . . ?
C19 C18 H18 119.7 . . ?
C18 C19 H19 119.7 . . ?
C20 C19 C18 120.5(3) . . ?
C20 C19 H19 119.7 . . ?
C19 C20 H20 120.2 . . ?
C19 C20 C21 119.6(4) . . ?
C21 C20 H20 120.2 . . ?
C20 C21 H21 119.9 . . ?
C22 C21 C20 120.2(4) . . ?
C22 C21 H21 119.9 . . ?
C17 C22 H22 119.7 . . ?
C21 C22 C17 120.6(3) . . ?
C21 C22 H22 119.7 . . ?

loop_
_geom_bond_atom_site_label_1
_geom_bond_atom_site_label_2
_geom_bond_distance
_geom_bond_site_symmetry_2
_geom_bond_publ_flag
O1 C5 1.402(4) . ?
O1 C9 1.360(5) . ?
O2 C9 1.196(4) . ?
C1 H1A 0.9600 . ?
C1 H1B 0.9600 . ?
C1 H1C 0.9600 . ?
C1 C2 1.487(5) . ?
C2 C3 1.398(5) . ?
C2 C7 1.402(4) . ?
C3 H3 0.9300 . ?
C3 C4 1.390(7) . ?
C4 H4 0.9300 . ?
C4 C5 1.363(6) . ?
C5 C6 1.377(4) . ?
C6 C7 1.371(4) . ?
C6 C8 1.521(4) . ?
C7 H7 0.9300 . ?
C8 C9 1.545(4) . ?
C8 C10 1.530(4) . ?
C8 C17 1.529(5) . ?
C10 C11 1.386(4) . ?
C10 C16 1.396(4) . ?
C11 H11 0.9300 . ?
C11 C12 1.389(5) . ?
C12 H12 0.9300 . ?
C12 C13 1.388(5) . ?
C13 C14 1.510(5) . ?
C13 C15 1.374(5) . ?
C14 H14A 0.9600 . ?
C14 H14B 0.9600 . ?
C14 H14C 0.9600 . ?
C15 H15 0.9300 . ?
C15 C16 1.378(5) . ?
C16 H16 0.9300 . ?
C17 C18 1.388(4) . ?
C17 C22 1.384(4) . ?
C18 H18 0.9300 . ?
C18 C19 1.385(6) . ?
C19 H19 0.9300 . ?
C19 C20 1.365(6) . ?
C20 H20 0.9300 . ?
C20 C21 1.386(6) . ?
C21 H21 0.9300 . ?
C21 C22 1.383(6) . ?
C22 H22 0.9300 . ?

loop_
_exptl_oxdiff_crystal_face_indexfrac_h
_exptl_oxdiff_crystal_face_indexfrac_k
_exptl_oxdiff_crystal_face_indexfrac_l
_exptl_oxdiff_crystal_face_x
_exptl_oxdiff_crystal_face_y
_exptl_oxdiff_crystal_face_z
6.0469 0.1077 6.4972 0.9219 0.3848 0.0460
6.4299 -1.5977 -6.0842 0.1506 0.0557 -0.9870
-6.3578 -0.0176 -6.1058 -0.9229 -0.3848 0.0094
-2.0028 -5.2281 2.7065 0.3842 -0.9200 0.0768
5.6827 -0.0765 -7.5389 -0.1103 0.2473 -0.9626
1.7815 5.3060 -2.4137 -0.3849 0.9223 -0.0356
-1.9968 4.9961 3.0030 -0.2588 0.7032 0.6157
-5.9976 -0.0023 8.0054 0.1253 -0.2739 1.0153
0.9970 -4.9963 -2.0025 0.2555 -0.7509 -0.4709
-3.9995 -3.0002 6.0037 0.3268 -0.6539 0.5738
-1.0007 -4.9991 4.0027 0.5392 -0.8214 0.1111
